data_2021007
loop_
_publ_author_name
'Veselovsky, Vladimir V.'
'Lozanova, Antonina V.'
'Isaeva, Vera I.'
'Lobova, Anna A.'
'Fitch, Andrew N.'
'Chernyshev, Vladimir V.'

_publ_section_title
;
 Optically active derivatives of terephthalic acid: four crystal
 structures from two powder patterns
;
_journal_issue 3
_journal_name_full 'Acta Crystallographica Section C Structural Chemistry'
_journal_paper_doi 10.1107/S2053229618001705
_journal_volume 74
_journal_year 2018
_chemical_formula_iupac 'C13 H14 N2 O5'
_chemical_formula_moiety 'C13 H14 N2 O5'
_chemical_formula_sum 'C13 H14 N2 O5'
_chemical_formula_weight 278.26
_chemical_name_systematic
;
1-(<i>L</i>-Prolylamino)terephthalic acid
;
_space_group_IT_number 20
_symmetry_cell_setting orthorhombic
_symmetry_space_group_name_Hall 'C 2c 2'
_symmetry_space_group_name_H-M 'C 2 2 21'
_audit_creation_method 'MRIA, SHELXL-97'
_cell_angle_alpha 90.00
_cell_angle_beta 90.00
_cell_angle_gamma 90.00
_cell_formula_units_Z 8
_cell_length_a 7.6220(8)
_cell_length_b 18.8180(11)
_cell_length_c 17.4277(10)
_cell_measurement_reflns_used 673
_cell_measurement_temperature 295.0(10)
_cell_measurement_theta_max 11.000
_cell_measurement_theta_min 1.218
_cell_volume 2499.7(3)
_computing_cell_refinement
;
MRIA (Zlokazov & Chernyshev, 1992)
;
_computing_data_collection 'local program'
_computing_data_reduction 'local program'
_computing_molecular_graphics
;
PLATON (Spek, 2009) and Mercury (Macrae <i>et al.</i>,  2008)
;
_computing_publication_material
;
publCIF (Westrip, 2010)
;
_computing_structure_refinement
;
MRIA (Zlokazov & Chernyshev, 1992)
;
_computing_structure_solution
;
MRIA (Zlokazov & Chernyshev, 1992)
;
_diffrn_ambient_temperature 295.0(10)
_diffrn_measurement_device_type 'ESRF powder diffractometer'
_diffrn_radiation_monochromator 'Si 111 double crystal'
_diffrn_radiation_type synchrotron
_diffrn_radiation_wavelength 0.399962(3)
_exptl_absorpt_coefficient_mu 0.026
_exptl_absorpt_correction_type none
_exptl_crystal_density_diffrn 1.479
_exptl_crystal_density_method 'not measured'
_exptl_crystal_F_000 1168
_pd_block_diffractogram_id V04_pattern
_pd_char_colour colorless
_pd_char_particle_morphology 'no specific habit'
_pd_instr_location
;
ID31 beam line, ESRF, Grenoble, France
;
_pd_meas_2theta_range_inc 0.0015
_pd_meas_2theta_range_max 22.0005
_pd_meas_2theta_range_min 1.9995
_pd_meas_number_of_points 13335
_pd_meas_scan_method cont
_pd_prep_pressure 101
_pd_prep_temperature 295.0(10)
_pd_proc_2theta_range_inc 0.0015
_pd_proc_2theta_range_max 22.0005
_pd_proc_2theta_range_min 1.9995
_pd_proc_ls_background_function 'Chebyshev polynomial up to the 5th order'
_pd_proc_ls_pref_orient_corr none
_pd_proc_ls_profile_function
;
split-type pseudo-Voigt (Toraya, 1986)
[Toraya, H. (1986). <i>J. Appl. Cryst.</i> <b>19</b>, 440--447]
;
_pd_proc_ls_prof_R_factor 0.0328
_pd_proc_ls_prof_wR_expected 0.0229
_pd_proc_ls_prof_wR_factor 0.0412
_pd_proc_wavelength 0.399962(3)
_pd_spec_mounting
;
Specimen was sealed in a 1.0 mm diameter borosilicate glass capillary
;
_pd_spec_mount_mode transmission
_pd_spec_shape cylinder
_pd_spec_size_axial 15
_pd_spec_size_equat 1.0
_pd_spec_size_thick 1.0
_refine_diff_density_max 0.45
_refine_diff_density_min -0.43
_refine_ls_extinction_method none
_refine_ls_goodness_of_fit_all 1.8037
_refine_ls_hydrogen_treatment noref
_refine_ls_matrix_type fullcycle
_refine_ls_number_constraints 0
_refine_ls_number_parameters 222
_refine_ls_number_restraints 116
_refine_ls_shift/su_max 0.001
_refine_ls_shift/su_mean 0.000
_refine_ls_structure_factor_coef Inet
_refine_ls_weighting_scheme sigma
_cod_data_source_file yo3046sup1.cif
_cod_data_source_block 2a
_cod_database_code 2021007

loop_
_symmetry_equiv_pos_as_xyz
'x, y, z'
'x, -y, -z'
'-x, -y, z+1/2'
'-x, y, -z+1/2'
'x+1/2, y+1/2, z'
'x+1/2, -y+1/2, -z'
'-x+1/2, -y+1/2, z+1/2'
'-x+1/2, y+1/2, -z+1/2'

loop_
_atom_site_type_symbol
_atom_site_label
_atom_site_fract_x
_atom_site_fract_y
_atom_site_fract_z
_atom_site_U_iso_or_equiv
_atom_site_adp_type
_atom_site_calc_flag
_atom_site_occupancy
_atom_site_symmetry_multiplicity
O O1 0.2436(8) 0.6434(2) 0.9178(2) 0.044(2) Uiso d 1 1
O O2 0.2204(7) 0.6661(3) 0.7922(2) 0.050(2) Uiso d 1 1
O O3 0.2166(7) 0.2785(3) 0.8490(3) 0.050(2) Uiso d 1 1
O O4 0.2660(8) 0.2983(2) 0.7244(2) 0.046(2) Uiso d 1 1
H H4 0.2669 0.2547 0.7230 0.069 Uiso calc 1 1
O O5 0.3583(6) 0.4982(3) 0.5925(3) 0.045(2) Uiso d 1 1
N N1 0.2801(9) 0.5656(3) 0.6962(3) 0.050(3) Uiso d 1 1
H H1 0.2613 0.6092 0.7083 0.060 Uiso calc 1 1
N N2 0.4589(9) 0.6153(3) 0.5093(3) 0.057(3) Uiso d 1 1
H H2A 0.4520 0.5709 0.4904 0.068 Uiso calc 1 1
H H2B 0.5699 0.6233 0.5247 0.068 Uiso calc 1 1
C C1 0.2553(9) 0.5178(4) 0.7577(4) 0.059(3) Uiso d 1 1
C C2 0.2203(11) 0.5450(4) 0.8325(4) 0.061(3) Uiso d 1 1
C C3 0.1882(10) 0.4969(5) 0.8915(4) 0.057(3) Uiso d 1 1
H H3 0.1665 0.5145 0.9404 0.068 Uiso calc 1 1
C C4 0.1870(11) 0.4239(4) 0.8806(4) 0.055(3) Uiso d 1 1
H H4A 0.1604 0.3931 0.9207 0.066 Uiso calc 1 1
C C5 0.2268(12) 0.3982(5) 0.8080(3) 0.060(3) Uiso d 1 1
C C6 0.2485(10) 0.4444(4) 0.7467(5) 0.055(3) Uiso d 1 1
H H6 0.2587 0.4261 0.6973 0.066 Uiso calc 1 1
C C7 0.2268(12) 0.6229(4) 0.8488(4) 0.058(4) Uiso d 1 1
C C8 0.2332(12) 0.3196(5) 0.7951(3) 0.063(3) Uiso d 1 1
C C9 0.3271(11) 0.5566(4) 0.6225(4) 0.057(3) Uiso d 1 1
C C10 0.3349(12) 0.6244(4) 0.5747(4) 0.059(4) Uiso d 1 1
H H10 0.3707 0.6647 0.6067 0.071 Uiso calc 1 1
C C11 0.1566(12) 0.6404(4) 0.5349(4) 0.062(4) Uiso d 1 1
H H11A 0.0983 0.5969 0.5192 0.074 Uiso calc 1 1
H H11B 0.0794 0.6672 0.5683 0.074 Uiso calc 1 1
C C12 0.2129(12) 0.6848(4) 0.4650(4) 0.063(4) Uiso d 1 1
H H12A 0.1423 0.6725 0.4206 0.076 Uiso calc 1 1
H H12B 0.1979 0.7350 0.4755 0.076 Uiso calc 1 1
C C13 0.4065(12) 0.6681(4) 0.4497(4) 0.060(3) Uiso d 1 1
H H13A 0.4215 0.6483 0.3987 0.072 Uiso calc 1 1
H H13B 0.4771 0.7108 0.4539 0.072 Uiso calc 1 1

loop_
_atom_type_symbol
_atom_type_description
_atom_type_scat_dispersion_real
_atom_type_scat_dispersion_imag
_atom_type_scat_source
O O 0.0056 0.0036 'International Tables Vol C Tables 4.2.6.8 and 6.1.1.4'
N N 0.0030 0.0019 'International Tables Vol C Tables 4.2.6.8 and 6.1.1.4'
C C 0.0015 0.0009 'International Tables Vol C Tables 4.2.6.8 and 6.1.1.4'
H H 0.0000 0.0000 'International Tables Vol C Tables 4.2.6.8 and 6.1.1.4'

loop_
_geom_angle_atom_site_label_1
_geom_angle_atom_site_label_2
_geom_angle_atom_site_label_3
_geom_angle
C8 O4 H4 109.5
C9 N1 C1 132.9(6)
C9 N1 H1 113.5
C1 N1 H1 113.5
C10 N2 C13 106.6(6)
C10 N2 H2A 110.4
C13 N2 H2A 110.4
C10 N2 H2B 110.4
C13 N2 H2B 110.4
H2A N2 H2B 108.6
C6 C1 N1 122.1(7)
C6 C1 C2 118.3(7)
N1 C1 C2 119.4(6)
C3 C2 C1 118.4(7)
C3 C2 C7 120.2(7)
C1 C2 C7 121.3(7)
C4 C3 C2 123.0(7)
C4 C3 H3 118.5
C2 C3 H3 118.5
C3 C4 C5 117.9(7)
C3 C4 H4A 121.0
C5 C4 H4A 121.0
C6 C5 C4 120.6(8)
C6 C5 C8 120.0(6)
C4 C5 C8 119.2(7)
C5 C6 C1 121.2(8)
C5 C6 H6 119.4
C1 C6 H6 119.4
O1 C7 O2 122.8(6)
O1 C7 C2 118.8(6)
O2 C7 C2 118.4(6)
O3 C8 O4 123.0(8)
O3 C8 C5 120.4(6)
O4 C8 C5 116.5(6)
O5 C9 N1 124.4(7)
O5 C9 C10 120.2(6)
N1 C9 C10 115.3(6)
N2 C10 C9 110.3(6)
N2 C10 C11 103.6(5)
C9 C10 C11 111.8(7)
N2 C10 H10 110.3
C9 C10 H10 110.3
C11 C10 H10 110.3
C12 C11 C10 102.4(7)
C12 C11 H11A 111.3
C10 C11 H11A 111.3
C12 C11 H11B 111.3
C10 C11 H11B 111.3
H11A C11 H11B 109.2
C13 C12 C11 107.2(6)
C13 C12 H12A 110.3
C11 C12 H12A 110.3
C13 C12 H12B 110.2
C11 C12 H12B 110.3
H12A C12 H12B 108.6
N2 C13 C12 105.9(6)
N2 C13 H13A 110.6
C12 C13 H13A 110.6
N2 C13 H13B 110.6
C12 C13 H13B 110.6
H13A C13 H13B 108.7

loop_
_geom_bond_atom_site_label_1
_geom_bond_atom_site_label_2
_geom_bond_distance
O1 C7 1.270(8)
O2 C7 1.279(8)
O3 C8 1.223(9)
O4 C8 1.320(8)
O4 H4 0.8200
O5 C9 1.241(9)
N1 C9 1.344(9)
N1 C1 1.412(9)
N1 H1 0.8603
N2 C10 1.491(10)
N2 C13 1.492(9)
N2 H2A 0.8997
N2 H2B 0.9004
C1 C6 1.396(10)
C1 C2 1.425(11)
C2 C3 1.392(11)
C2 C7 1.494(10)
C3 C4 1.386(12)
C3 H3 0.9303
C4 C5 1.388(10)
C4 H4A 0.9302
C5 C6 1.387(11)
C5 C8 1.497(13)
C6 H6 0.9295
C9 C10 1.525(10)
C10 C11 1.555(12)
C10 H10 0.9802
C11 C12 1.538(10)
C11 H11A 0.9700
C11 H11B 0.9703
C12 C13 1.532(13)
C12 H12A 0.9696
C12 H12B 0.9702
C13 H13A 0.9700
C13 H13B 0.9702

loop_
_geom_hbond_atom_site_label_D
_geom_hbond_atom_site_label_H
_geom_hbond_atom_site_label_A
_geom_hbond_site_symmetry_A
_geom_hbond_distance_DH
_geom_hbond_distance_HA
_geom_hbond_distance_DA
_geom_hbond_angle_DHA
N1 H1 O2 . 0.86 1.84 2.566(7) 141
N2 H2A O5 2_566 0.90 2.07 2.881(8) 149
N2 H2B O1 4_656 0.90 1.78 2.653(9) 163
O4 H4 O2 8_546 0.82 1.69 2.507(7) 172

_cod_database_fobs_code 2021007
